data_7025547
loop_
_publ_author_name
'Su, Shengqun'
'Guo, Zhiyong'
'Li, Guanghua'
'Deng, Ruiping'
'Song, Shuyan'
'Qin, Chao'
'Pan, Chengling'
'Guo, Huadong'
'Cao, Feng'
'Wang, Song'
'Zhang, Hongjie'

_publ_section_title
;
 Tetracarboxylate-based Co(II), Ni(II) and Cu(II) three-dimensional
 coordination polymers: syntheses, structures and magnetic properties.
;
_journal_issue 38
_journal_name_full 'Dalton transactions (Cambridge, England : 2003)'
_journal_page_first 9123
_journal_page_last 9130
_journal_paper_doi 10.1039/c001655a
_journal_volume 39
_journal_year 2010
_chemical_formula_moiety 'C17 H31 Cu3 O20.50'
_chemical_formula_sum 'C17 H31 Cu3 O20.5'
_chemical_formula_weight 754.04
_chemical_melting_point ?
_chemical_name_systematic
;
?
;
_space_group_IT_number 56
_symmetry_cell_setting orthorhombic
_symmetry_space_group_name_Hall '-P 2ab 2ac'
_symmetry_space_group_name_H-M 'P c c n'
_atom_sites_solution_hydrogens geom
_atom_sites_solution_primary direct
_atom_sites_solution_secondary difmap
_audit_creation_method SHELXL-97
_cell_angle_alpha 90.00
_cell_angle_beta 90.00
_cell_angle_gamma 90.00
_cell_formula_units_Z 4
_cell_length_a 18.4609(10)
_cell_length_b 18.6553(10)
_cell_length_c 8.1387(4)
_cell_measurement_reflns_used 2754
_cell_measurement_temperature 200(2)
_cell_measurement_theta_max 26.07
_cell_measurement_theta_min 2.21
_cell_volume 2802.9(3)
_computing_cell_refinement 'Bruker SMART'
_computing_data_collection 'Bruker SMART'
_computing_data_reduction 'Bruker SAINT'
_computing_molecular_graphics SHELXP-97
_computing_publication_material SHELXTL
_computing_structure_refinement 'SHELXL-97 (Sheldrick, 1997)'
_computing_structure_solution 'SHELXS-97 (Sheldrick, 1990)'
_diffrn_ambient_temperature 200(2)
_diffrn_detector_area_resol_mean 9.00cm
_diffrn_measured_fraction_theta_full 0.993
_diffrn_measured_fraction_theta_max 0.993
_diffrn_measurement_device_type 'CCD area detector'
_diffrn_measurement_method 'phi and omega scans'
_diffrn_radiation_monochromator graphite
_diffrn_radiation_source 'fine-focus sealed tube'
_diffrn_radiation_type MoK\a
_diffrn_radiation_wavelength 0.71073
_diffrn_reflns_av_R_equivalents 0.0326
_diffrn_reflns_av_sigmaI/netI 0.0244
_diffrn_reflns_limit_h_max 22
_diffrn_reflns_limit_h_min -15
_diffrn_reflns_limit_k_max 22
_diffrn_reflns_limit_k_min -23
_diffrn_reflns_limit_l_max 10
_diffrn_reflns_limit_l_min -8
_diffrn_reflns_number 14433
_diffrn_reflns_theta_full 26.07
_diffrn_reflns_theta_max 26.07
_diffrn_reflns_theta_min 2.21
_diffrn_standards_decay_% none
_diffrn_standards_interval_count none
_diffrn_standards_interval_time none
_diffrn_standards_number none
_exptl_absorpt_coefficient_mu 2.343
_exptl_absorpt_correction_T_max 0.5762
_exptl_absorpt_correction_T_min 0.5081
_exptl_absorpt_correction_type empirical
_exptl_absorpt_process_details SADABS
_exptl_crystal_colour blue
_exptl_crystal_density_diffrn 1.787
_exptl_crystal_density_meas ?
_exptl_crystal_density_method 'not measured'
_exptl_crystal_description rod
_exptl_crystal_F_000 1536
_exptl_crystal_size_max 0.31
_exptl_crystal_size_mid 0.25
_exptl_crystal_size_min 0.24
_refine_diff_density_max 1.401
_refine_diff_density_min -1.026
_refine_diff_density_rms 0.123
_refine_ls_extinction_method none
_refine_ls_goodness_of_fit_ref 1.058
_refine_ls_hydrogen_treatment mixed
_refine_ls_matrix_type full
_refine_ls_number_parameters 230
_refine_ls_number_reflns 2754
_refine_ls_number_restraints 32
_refine_ls_restrained_S_all 1.061
_refine_ls_R_factor_all 0.0544
_refine_ls_R_factor_gt 0.0446
_refine_ls_shift/su_max 0.000
_refine_ls_shift/su_mean 0.000
_refine_ls_structure_factor_coef Fsqd
_refine_ls_weighting_details 'calc w=1/[\s^2^(Fo^2^)+(0.0771P)^2^+7.6753P] where P=(Fo^2^+2Fc^2^)/3'
_refine_ls_weighting_scheme calc
_refine_ls_wR_factor_gt 0.1272
_refine_ls_wR_factor_ref 0.1354
_reflns_number_gt 2286
_reflns_number_total 2754
_reflns_threshold_expression >2sigma(I)
_cod_data_source_file c001655a.txt
_cod_data_source_block sad
_cod_depositor_comments
;
The following automatic conversions were performed:

'_chemical_melting_point' value 'not measured' was changed to '?' -
the value is undefined or not given.

'_symmetry_cell_setting' value
'Orthorhombic' changed to 'orthorhombic' according to
/home/saulius/struct/CIF-dictionaries/cif_core.dic dictionary named
'cif_core.dic' version 2.4.2 from 2011-04-26.

Automatic conversion script
Id: cif_fix_values 1891 2012-01-12 08:04:46Z andrius 

The following automatic conversions were performed:

'_exptl_crystal_density_meas' value 'none' was changed to '?' - the
value is perceived as not measured.

Automatic conversion script
Id: cif_fix_values 3008 2015-01-20 13:52:24Z robertas 
;
_cod_original_sg_symbol_H-M Pccn
_cod_original_formula_sum 'C17 H31 Cu3 O20.50'
_cod_database_code 7025547

loop_
_symmetry_equiv_pos_as_xyz
'x, y, z'
'-x+1/2, -y+1/2, z'
'-x, y+1/2, -z+1/2'
'x+1/2, -y, -z+1/2'
'-x, -y, -z'
'x-1/2, y-1/2, -z'
'x, -y-1/2, z-1/2'
'-x-1/2, y, z-1/2'

loop_
_atom_site_label
_atom_site_type_symbol
_atom_site_fract_x
_atom_site_fract_y
_atom_site_fract_z
_atom_site_U_iso_or_equiv
_atom_site_adp_type
_atom_site_occupancy
_atom_site_symmetry_multiplicity
_atom_site_calc_flag
_atom_site_refinement_flags
Cu1 Cu 0.06924(3) 0.58564(3) 0.20933(7) 0.02394(19) Uani 1 1 d D
Cu2 Cu 0.0000 0.5000 0.5000 0.0249(2) Uani 1 2 d S
C1 C 0.2128(2) 0.42153(19) 0.2989(5) 0.0192(8) Uani 1 1 d .
C2 C 0.2822(2) 0.4415(2) 0.2542(5) 0.0194(8) Uani 1 1 d .
H2 H 0.2896 0.4833 0.1942 0.080 Uiso 1 1 calc .
C3 C 0.3410(2) 0.3993(2) 0.2990(5) 0.0175(7) Uani 1 1 d .
C4 C 0.3301(2) 0.33741(19) 0.3917(4) 0.0173(7) Uani 1 1 d .
H4 H 0.3696 0.3097 0.4230 0.080 Uiso 1 1 calc .
C5 C 0.2606(2) 0.31694(19) 0.4376(4) 0.0174(7) Uani 1 1 d .
C6 C 0.2021(2) 0.3586(2) 0.3891(5) 0.0192(8) Uani 1 1 d .
H6 H 0.1554 0.3445 0.4168 0.080 Uiso 1 1 calc .
C7 C 0.2500 0.2500 0.5402(6) 0.0203(11) Uani 1 2 d S
H7A H 0.2919 0.2435 0.6105 0.080 Uiso 0.50 1 calc P
H7B H 0.2081 0.2565 0.6105 0.080 Uiso 0.50 1 calc P
C8 C 0.1496(2) 0.4680(2) 0.2544(5) 0.0248(9) Uani 1 1 d .
C9 C 0.4164(2) 0.4202(2) 0.2502(5) 0.0204(8) Uani 1 1 d .
O1 O 0.08743(16) 0.44293(18) 0.2475(5) 0.0344(7) Uani 1 1 d .
O2 O 0.16322(16) 0.53457(15) 0.2273(4) 0.0314(7) Uani 1 1 d .
O3 O 0.42224(16) 0.47229(17) 0.1513(5) 0.0365(8) Uani 1 1 d .
O4 O 0.46729(16) 0.38477(17) 0.3078(4) 0.0289(7) Uani 1 1 d .
O5 O 0.05719(16) 0.58315(14) 0.4467(4) 0.0254(6) Uani 1 1 d D
H5 H 0.054(4) 0.629(2) 0.495(8) 0.080 Uiso 1 1 d D
O6 O 0.0742(2) 0.5877(3) -0.0362(6) 0.0646(13) Uani 1 1 d D
H6A H 0.045(3) 0.619(2) -0.100(8) 0.080 Uiso 1 1 d D
H6B H 0.058(3) 0.5408(14) -0.065(3) 0.080 Uiso 1 1 d D
O7 O 0.1208(2) 0.6989(2) 0.1984(5) 0.0534(10) Uani 1 1 d D
H7C H 0.092(3) 0.731(3) 0.143(7) 0.080 Uiso 1 1 d D
H7D H 0.137(4) 0.720(3) 0.295(5) 0.080 Uiso 1 1 d D
O1W O 0.0205(3) 0.7808(2) 0.0355(5) 0.0579(11) Uani 1 1 d .
O2W O 0.0456(3) 0.3027(2) 0.1808(5) 0.0669(13) Uani 1 1 d .
O3W O 0.2036(17) 0.6219(15) 0.624(4) 0.044(7) Uani 0.13 1 d PU
O4W O 0.2435(6) 0.6072(4) 0.4789(14) 0.080(3) Uani 0.50 1 d PU
O5W O 0.2858(10) 0.6217(10) 0.257(3) 0.058(5) Uani 0.20 1 d PU
O6W O 0.2500 0.7500 0.385(3) 0.106(6) Uani 0.50 2 d SPU
O7W O 0.2054(13) 0.7533(16) 0.452(3) 0.065(8) Uani 0.18 1 d P

loop_
_atom_site_aniso_label
_atom_site_aniso_U_11
_atom_site_aniso_U_22
_atom_site_aniso_U_33
_atom_site_aniso_U_23
_atom_site_aniso_U_13
_atom_site_aniso_U_12
Cu1 0.0156(3) 0.0219(3) 0.0343(3) 0.0008(2) -0.00098(19) 0.00453(18)
Cu2 0.0202(4) 0.0202(4) 0.0343(4) 0.0065(3) -0.0043(3) 0.0000(3)
C1 0.0193(19) 0.0158(18) 0.0226(19) -0.0058(14) 0.0012(15) 0.0010(14)
C2 0.0181(18) 0.0169(17) 0.0233(18) -0.0007(15) 0.0007(15) -0.0016(15)
C3 0.0125(17) 0.0181(17) 0.0218(18) -0.0027(14) -0.0012(14) -0.0033(14)
C4 0.0173(18) 0.0173(17) 0.0174(17) -0.0023(14) -0.0023(14) -0.0009(14)
C5 0.024(2) 0.0153(17) 0.0124(17) -0.0022(13) 0.0005(14) -0.0049(14)
C6 0.0158(17) 0.0209(18) 0.0210(18) -0.0075(15) 0.0061(14) -0.0021(14)
C7 0.026(3) 0.015(2) 0.019(3) 0.000 0.000 -0.005(2)
C8 0.019(2) 0.0231(19) 0.033(2) -0.0046(17) 0.0026(16) 0.0032(16)
C9 0.0152(18) 0.020(2) 0.0257(19) -0.0003(15) 0.0004(15) -0.0039(15)
O1 0.0169(14) 0.0266(16) 0.060(2) -0.0041(15) -0.0037(14) 0.0031(13)
O2 0.0189(14) 0.0201(14) 0.055(2) 0.0045(13) 0.0010(14) 0.0061(12)
O3 0.0203(15) 0.0277(16) 0.062(2) 0.0193(15) 0.0101(15) 0.0033(12)
O4 0.0164(14) 0.0343(16) 0.0360(17) 0.0115(13) -0.0002(12) -0.0022(12)
O5 0.0230(14) 0.0192(14) 0.0340(16) 0.0060(12) -0.0019(12) -0.0010(11)
O6 0.053(3) 0.087(3) 0.054(3) -0.010(2) 0.002(2) 0.014(2)
O7 0.059(3) 0.034(2) 0.067(3) 0.0070(18) -0.004(2) -0.0098(18)
O1W 0.088(3) 0.034(2) 0.052(2) 0.0042(17) -0.004(2) -0.007(2)
O2W 0.085(3) 0.061(3) 0.055(3) -0.005(2) 0.001(2) -0.034(2)
O3W 0.056(14) 0.027(11) 0.050(14) 0.022(11) -0.014(12) -0.025(11)
O4W 0.087(7) 0.037(4) 0.115(8) -0.019(5) -0.077(6) 0.014(4)
O5W 0.032(9) 0.030(8) 0.112(15) 0.002(10) -0.029(10) 0.006(7)
O6W 0.111(13) 0.073(9) 0.134(14) 0.000 0.000 -0.007(10)
O7W 0.043(14) 0.09(2) 0.058(15) -0.038(15) 0.019(11) -0.005(13)

loop_
_atom_type_symbol
_atom_type_description
_atom_type_scat_dispersion_real
_atom_type_scat_dispersion_imag
_atom_type_scat_source
C C 0.0033 0.0016 'International Tables Vol C Tables 4.2.6.8 and 6.1.1.4'
H H 0.0000 0.0000 'International Tables Vol C Tables 4.2.6.8 and 6.1.1.4'
O O 0.0106 0.0060 'International Tables Vol C Tables 4.2.6.8 and 6.1.1.4'
Cu Cu 0.3201 1.2651 'International Tables Vol C Tables 4.2.6.8 and 6.1.1.4'

loop_
_geom_angle_atom_site_label_1
_geom_angle_atom_site_label_2
_geom_angle_atom_site_label_3
_geom_angle
_geom_angle_site_symmetry_1
_geom_angle_site_symmetry_3
O5 Cu1 O4 88.16(12) . 4_465
O5 Cu1 O2 90.87(13) . .
O4 Cu1 O2 167.61(13) 4_465 .
O5 Cu1 O6 176.05(16) . .
O4 Cu1 O6 88.15(16) 4_465 .
O2 Cu1 O6 92.45(16) . .
O5 Cu1 O7 96.12(14) . .
O4 Cu1 O7 97.74(15) 4_465 .
O2 Cu1 O7 94.65(14) . .
O6 Cu1 O7 85.74(19) . .
O5 Cu2 O5 180.0 . 5_566
O5 Cu2 O3 92.72(12) . 4_465
O5 Cu2 O3 87.28(12) 5_566 4_465
O5 Cu2 O3 87.28(12) . 8_656
O5 Cu2 O3 92.72(12) 5_566 8_656
O3 Cu2 O3 180.000(1) 4_465 8_656
C2 C1 C6 119.6(4) . .
C2 C1 C8 120.1(3) . .
C6 C1 C8 120.3(4) . .
C1 C2 C3 120.1(4) . .
C1 C2 H2 120.0 . .
C3 C2 H2 120.0 . .
C2 C3 C4 120.0(3) . .
C2 C3 C9 120.5(3) . .
C4 C3 C9 119.4(3) . .
C5 C4 C3 120.4(3) . .
C5 C4 H4 119.8 . .
C3 C4 H4 119.8 . .
C6 C5 C4 119.2(3) . .
C6 C5 C7 121.2(3) . .
C4 C5 C7 119.6(3) . .
C5 C6 C1 120.7(3) . .
C5 C6 H6 119.7 . .
C1 C6 H6 119.7 . .
C5 C7 C5 113.1(4) 2 .
C5 C7 H7A 109.0 2 .
C5 C7 H7A 109.0 . .
C5 C7 H7B 109.0 2 .
C5 C7 H7B 109.0 . .
H7A C7 H7B 107.8 . .
O1 C8 O2 122.5(4) . .
O1 C8 C1 120.9(4) . .
O2 C8 C1 116.6(3) . .
O4 C9 O3 125.8(4) . .
O4 C9 C3 117.7(3) . .
O3 C9 C3 116.5(3) . .
C8 O2 Cu1 107.8(3) . .
C9 O3 Cu2 131.6(3) . 4_565
C9 O4 Cu1 123.3(3) . 4_565
Cu2 O5 Cu1 107.79(14) . .
Cu2 O5 H5 127(5) . .
Cu1 O5 H5 114(5) . .
Cu1 O6 H6A 122(5) . .
Cu1 O6 H6B 102.2(17) . .
H6A O6 H6B 105(3) . .
Cu1 O7 H7C 112(4) . .
Cu1 O7 H7D 119(4) . .
H7C O7 H7D 109(3) . .
O5W O3W O4W 137(3) 8_656 .
O7W O6W O7W 114(4) 2_565 .
O6W O7W O7W 33(2) . 2_565

loop_
_geom_bond_atom_site_label_1
_geom_bond_atom_site_label_2
_geom_bond_distance
_geom_bond_site_symmetry_2
Cu1 O5 1.945(3) .
Cu1 O4 1.966(3) 4_465
Cu1 O2 1.985(3) .
Cu1 O6 2.001(5) .
Cu1 O7 2.319(4) .
Cu2 O5 1.926(3) .
Cu2 O5 1.926(3) 5_566
Cu2 O3 1.961(3) 4_465
Cu2 O3 1.961(3) 8_656
C1 C2 1.384(5) .
C1 C6 1.399(5) .
C1 C8 1.497(5) .
C2 C3 1.389(6) .
C2 H2 0.9300 .
C3 C4 1.394(5) .
C3 C9 1.500(5) .
C4 C5 1.390(5) .
C4 H4 0.9300 .
C5 C6 1.387(5) .
C5 C7 1.515(4) .
C6 H6 0.9300 .
C7 C5 1.515(4) 2
C7 H7A 0.9700 .
C7 H7B 0.9700 .
C8 O1 1.240(5) .
C8 O2 1.287(5) .
C9 O4 1.240(5) .
C9 O3 1.267(5) .
O3 Cu2 1.961(3) 4_565
O4 Cu1 1.966(3) 4_565
O5 H5 0.94(2) .
O6 H6A 0.95(2) .
O6 H6B 0.952(19) .
O7 H7C 0.92(2) .
O7 H7D 0.92(2) .
O3W O5W 1.10(4) 8_656
O3W O4W 1.42(4) .
O5W O3W 1.10(4) 8_655
O6W O7W 0.99(2) 2_565
O6W O7W 0.99(2) .
O7W O7W 1.65(5) 2_565

loop_
_geom_hbond_atom_site_label_D
_geom_hbond_atom_site_label_H
_geom_hbond_atom_site_label_A
_geom_hbond_distance_DH
_geom_hbond_distance_HA
_geom_hbond_distance_DA
_geom_hbond_angle_DHA
_geom_hbond_site_symmetry_A
O5 H5 O1W 0.94(2) 1.83(3) 2.724(5) 159(7) 7_576
O6 H6A O2W 0.95(2) 2.32(3) 3.235(7) 162(7) 5_565
O7 H7C O1W 0.92(2) 1.83(2) 2.743(6) 168(7) .
O7 H7D O7W 0.92(2) 1.91(4) 2.78(3) 156(7) .
O7 H7D O6W 0.92(2) 2.29(6) 2.986(13) 132(6) .
